data_4320560
loop_
_publ_author_name
'Hui-Zhong Kou'
'Song Gao'
'Ou Bai'
'Zhe-Ming Wang'

_publ_contact_author_address
;
State Key Laboratory of Rare Earth Materials Chemistry and Applications
PKU-HKU Joint Laboratory on Rare Earth Materials and Bioinorganic Chemistry
College of Chemistry and Molecular Engineering
Peking University
Beijing 100871
People's Republic of China
;
_publ_contact_author_email gaosong@chem.pku.edu.cn
_publ_contact_author_fax 86(10)62751708
_publ_contact_author_name 'Song Gao'
_publ_contact_author_phone 86(10)62756320
_publ_section_title
;
 Magnetic Characteristics of New Cyano-Bridged Two-Dimensional
 Honeycomb-Like Bimetallic Assemblies Containing Ni(II)-N\\tbC-Cr(III) or
 Ni(II)-N\\tbC-Cr(I) Linkages
;
_journal_name_full 'Inorganic Chemistry'
_journal_page_first 6287
_journal_page_last 6294
_journal_paper_doi 10.1021/ic010282j
_journal_volume 40
_journal_year 2001
_chemical_formula_sum 'C42 H92 Cr2 N30 Ni3 O7'
_chemical_formula_weight 1409.59
_chemical_name_systematic
;
   ?
;
_space_group_IT_number 15
_symmetry_cell_setting monoclinic
_symmetry_space_group_name_Hall '-C 2yc'
_symmetry_space_group_name_H-M 'C 1 2/c 1'
_atom_sites_solution_hydrogens geom
_atom_sites_solution_primary direct
_atom_sites_solution_secondary difmap
_audit_creation_method SHELXL-97
_cell_angle_alpha 90.00
_cell_angle_beta 106.21(3)
_cell_angle_gamma 90.00
_cell_formula_units_Z 4
_cell_length_a 25.929(5)
_cell_length_b 15.442(3)
_cell_length_c 19.553(4)
_cell_measurement_temperature 293(2)
_cell_volume 7518(3)
_computing_cell_refinement 'HKL Scalepack'
_computing_data_collection 'NONIUS Kappa CCD'
_computing_data_reduction 'HKL Denzo & Maxus'
_computing_molecular_graphics 'Siemens SHELXL (1990)'
_computing_publication_material 'Siemens SHELXL-97'
_computing_structure_refinement 'SHELXL-97 (Sheldrick, 1997)'
_computing_structure_solution 'SHELXS-97 (Sheldrick, 1990)'
_diffrn_ambient_temperature 293(2)
_diffrn_detector_area_resol_mean 0.71
_diffrn_measured_fraction_theta_full 0.989
_diffrn_measured_fraction_theta_max 0.989
_diffrn_measurement_device_type 'NONIUS Kappa CCD'
_diffrn_measurement_method CCD
_diffrn_radiation_monochromator graphite
_diffrn_radiation_source 'fine-focus sealed tube'
_diffrn_radiation_type MoK\a
_diffrn_radiation_wavelength 0.71073
_diffrn_reflns_av_R_equivalents 0.0690
_diffrn_reflns_av_sigmaI/netI 0.0586
_diffrn_reflns_limit_h_max 34
_diffrn_reflns_limit_h_min -34
_diffrn_reflns_limit_k_max 20
_diffrn_reflns_limit_k_min -19
_diffrn_reflns_limit_l_max 25
_diffrn_reflns_limit_l_min -25
_diffrn_reflns_number 49556
_diffrn_reflns_theta_full 27.96
_diffrn_reflns_theta_max 27.96
_diffrn_reflns_theta_min 3.42
_exptl_absorpt_coefficient_mu 1.076
_exptl_absorpt_correction_T_max 0.863
_exptl_absorpt_correction_T_min 0.764
_exptl_absorpt_correction_type SORTAV
_exptl_crystal_colour yellow
_exptl_crystal_density_diffrn 1.245
_exptl_crystal_density_method 'not measured'
_exptl_crystal_description plate
_exptl_crystal_F_000 2968
_exptl_crystal_size_max 0.30
_exptl_crystal_size_mid 0.24
_exptl_crystal_size_min 0.12
_refine_diff_density_max 0.817
_refine_diff_density_min -0.348
_refine_diff_density_rms 0.086
_refine_ls_extinction_method none
_refine_ls_goodness_of_fit_ref 0.910
_refine_ls_hydrogen_treatment mixed
_refine_ls_matrix_type full
_refine_ls_number_parameters 384
_refine_ls_number_reflns 8940
_refine_ls_number_restraints 0
_refine_ls_restrained_S_all 0.910
_refine_ls_R_factor_all 0.1051
_refine_ls_R_factor_gt 0.0613
_refine_ls_shift/su_max 0.022
_refine_ls_shift/su_mean 0.002
_refine_ls_structure_factor_coef Fsqd
_refine_ls_weighting_details 'calc w=1/[\s^2^(Fo^2^)+(0.1156P)^2^+15.3936P] where P=(Fo^2^+2Fc^2^)/3'
_refine_ls_weighting_scheme calc
_refine_ls_wR_factor_gt 0.1642
_refine_ls_wR_factor_ref 0.1912
_reflns_number_gt 5801
_reflns_number_total 8940
_reflns_threshold_expression >2sigma(I)
_cod_data_source_file ic010282j_2.cif
_cod_data_source_block 1
_cod_depositor_comments
;
The following automatic conversions were performed:

'_symmetry_cell_setting' value 'Monoclinic' changed to 'monoclinic'
according to the built-in table from CIF Core dictionary named
'cif_core.dic' version 2.4.1 from 2010-06-29.

Automatic conversion script
Id: cif_fix_values 1646 2011-03-28 12:23:43Z adriana 
;
_cod_database_code 4320560

loop_
_symmetry_equiv_pos_as_xyz
'x, y, z'
'-x, y, -z+1/2'
'x+1/2, y+1/2, z'
'-x+1/2, y+1/2, -z+1/2'
'-x, -y, -z'
'x, -y, z-1/2'
'-x+1/2, -y+1/2, -z'
'x+1/2, -y+1/2, z-1/2'

loop_
_atom_site_label
_atom_site_type_symbol
_atom_site_fract_x
_atom_site_fract_y
_atom_site_fract_z
_atom_site_U_iso_or_equiv
_atom_site_adp_type
_atom_site_occupancy
_atom_site_symmetry_multiplicity
_atom_site_calc_flag
_atom_site_refinement_flags
_atom_site_disorder_assembly
_atom_site_disorder_group
Ni1 Ni 0.0000 0.06253(5) 0.2500 0.0433(2) Uani 1 2 d S . .
Ni2 Ni 0.23861(2) -0.21632(3) 0.24147(3) 0.04804(17) Uani 1 1 d . . .
Cr Cr 0.20258(2) 0.03609(3) 0.40554(3) 0.03497(16) Uani 1 1 d . . .
C1 C 0.22192(17) -0.0583(3) 0.3425(2) 0.0468(9) Uani 1 1 d . . .
N1 N 0.22996(16) -0.1115(2) 0.3058(2) 0.0605(10) Uani 1 1 d . . .
N7 N 0.00878(13) 0.1609(2) 0.18190(17) 0.0489(8) Uani 1 1 d . . .
H7 H 0.0445 0.1675 0.1868 0.059 Uiso 1 1 calc R . .
N8 N 0.00867(13) -0.0359(2) 0.18235(18) 0.0497(8) Uani 1 1 d . . .
H8 H 0.0444 -0.0427 0.1876 0.060 Uiso 1 1 calc R . .
N13 N -0.00071(14) 0.0628(3) 0.08060(18) 0.0545(9) Uani 1 1 d . . .
C5 C 0.23664(16) 0.1278(3) 0.3542(2) 0.0460(9) Uani 1 1 d . . .
C2 C 0.18028(19) 0.1361(3) 0.4619(2) 0.0579(11) Uani 1 1 d . . .
C4 C 0.12852(16) 0.0524(2) 0.3295(2) 0.0413(8) Uani 1 1 d . . .
N4 N 0.08547(14) 0.0602(2) 0.29436(17) 0.0492(8) Uani 1 1 d . . .
N10 N 0.19894(15) -0.1497(2) 0.15105(18) 0.0549(9) Uani 1 1 d . . .
H10 H 0.1930 -0.1867 0.1134 0.066 Uiso 1 1 calc R . .
N12 N 0.30763(15) -0.1581(2) 0.23007(19) 0.0570(9) Uani 1 1 d . . .
H12 H 0.3150 -0.1122 0.2605 0.068 Uiso 1 1 calc R . .
N11 N 0.27826(17) -0.2809(2) 0.3324(2) 0.0623(10) Uani 1 1 d . . .
H11 H 0.2840 -0.2429 0.3694 0.075 Uiso 1 1 calc R . .
N9 N 0.16980(16) -0.2728(3) 0.2539(2) 0.0635(10) Uani 1 1 d . . .
H9 H 0.1615 -0.3186 0.2235 0.076 Uiso 1 1 calc R . .
C6 C 0.16849(18) -0.0575(3) 0.4541(2) 0.0607(12) Uani 1 1 d . . .
C7 C -0.01056(18) -0.1152(3) 0.2097(2) 0.0552(10) Uani 1 1 d . . .
H7A H 0.0023 -0.1660 0.1903 0.066 Uiso 1 1 calc R . .
H7B H -0.0495 -0.1164 0.1954 0.066 Uiso 1 1 calc R . .
C12 C 0.2926(2) -0.1226(3) 0.1567(3) 0.0673(13) Uani 1 1 d . . .
H12A H 0.2923 -0.1685 0.1226 0.081 Uiso 1 1 calc R . .
H12B H 0.3184 -0.0791 0.1520 0.081 Uiso 1 1 calc R . .
N15 N 0.36788(17) -0.2537(3) 0.3183(2) 0.0732(12) Uani 1 1 d . . .
N14 N 0.10950(18) -0.1771(3) 0.1676(3) 0.0788(12) Uani 1 1 d . . .
C10 C -0.01757(17) -0.0180(3) 0.1057(2) 0.0538(10) Uani 1 1 d . . .
H10A H -0.0096 -0.0653 0.0776 0.065 Uiso 1 1 calc R . .
H10B H -0.0562 -0.0165 0.0980 0.065 Uiso 1 1 calc R . .
C3 C 0.27539(19) 0.0135(3) 0.4796(2) 0.0591(11) Uani 1 1 d . . .
N2 N 0.1647(2) 0.1930(3) 0.4880(2) 0.0871(14) Uani 1 1 d . . .
C16 C 0.3313(2) -0.3170(4) 0.3312(3) 0.0707(14) Uani 1 1 d . . .
H16A H 0.3477 -0.3448 0.3765 0.085 Uiso 1 1 calc R . .
H16B H 0.3255 -0.3611 0.2945 0.085 Uiso 1 1 calc R . .
C19 C 0.3557(2) -0.2149(3) 0.2479(3) 0.0672(12) Uani 1 1 d . . .
H19A H 0.3503 -0.2608 0.2128 0.081 Uiso 1 1 calc R . .
H19B H 0.3865 -0.1812 0.2446 0.081 Uiso 1 1 calc R . .
C13 C 0.2374(2) -0.0828(3) 0.1425(3) 0.0658(13) Uani 1 1 d . . .
H13A H 0.2382 -0.0357 0.1756 0.079 Uiso 1 1 calc R . .
H13B H 0.2262 -0.0596 0.0945 0.079 Uiso 1 1 calc R . .
C15 C 0.2393(2) -0.3478(3) 0.3424(3) 0.0766(15) Uani 1 1 d . . .
H15A H 0.2382 -0.3959 0.3101 0.092 Uiso 1 1 calc R . .
H15B H 0.2504 -0.3698 0.3908 0.092 Uiso 1 1 calc R . .
C17 C 0.1226(2) -0.2137(4) 0.2379(3) 0.0771(15) Uani 1 1 d . . .
H17A H 0.0917 -0.2454 0.2434 0.093 Uiso 1 1 calc R . .
H17B H 0.1299 -0.1670 0.2725 0.093 Uiso 1 1 calc R . .
C18 C 0.1465(2) -0.1139(4) 0.1539(3) 0.0732(14) Uani 1 1 d . . .
H18A H 0.1529 -0.0700 0.1908 0.088 Uiso 1 1 calc R . .
H18B H 0.1296 -0.0856 0.1089 0.088 Uiso 1 1 calc R . .
N3 N 0.3162(2) -0.0024(4) 0.5186(3) 0.1032(17) Uani 1 1 d . . .
N6 N 0.1493(2) -0.1115(4) 0.4783(3) 0.118(2) Uani 1 1 d . . .
C8 C -0.00997(19) 0.2390(3) 0.2099(2) 0.0590(11) Uani 1 1 d . . .
H8A H -0.0489 0.2407 0.1950 0.071 Uiso 1 1 calc R . .
H8B H 0.0033 0.2899 0.1912 0.071 Uiso 1 1 calc R . .
C11 C 0.05429(18) 0.0629(3) 0.0778(2) 0.0619(11) Uani 1 1 d . . .
H11A H 0.0627 0.1184 0.0614 0.093 Uiso 1 1 calc R . .
H11B H 0.0590 0.0187 0.0455 0.093 Uiso 1 1 calc R . .
H11C H 0.0777 0.0518 0.1244 0.093 Uiso 1 1 calc R . .
C9 C -0.01781(17) 0.1413(3) 0.1060(2) 0.0572(11) Uani 1 1 d . . .
H9A H -0.0563 0.1383 0.0993 0.069 Uiso 1 1 calc R . .
H9B H -0.0112 0.1889 0.0772 0.069 Uiso 1 1 calc R . .
C14 C 0.1850(2) -0.3072(4) 0.3278(3) 0.0782(15) Uani 1 1 d . . .
H14A H 0.1589 -0.3499 0.3330 0.094 Uiso 1 1 calc R . .
H14B H 0.1857 -0.2606 0.3613 0.094 Uiso 1 1 calc R . .
C21 C 0.0894(3) -0.2374(6) 0.1102(4) 0.109(2) Uani 1 1 d . . .
H21A H 0.0821 -0.2074 0.0655 0.163 Uiso 1 1 calc R . .
H21B H 0.0569 -0.2635 0.1148 0.163 Uiso 1 1 calc R . .
H21C H 0.1158 -0.2817 0.1119 0.163 Uiso 1 1 calc R . .
O1 O 0.2931(3) -0.2094(4) 0.4835(3) 0.158(3) Uani 1 1 d . . .
C20 C 0.3864(3) -0.1876(5) 0.3752(3) 0.106(2) Uani 1 1 d . . .
H20A H 0.3938 -0.2151 0.4210 0.159 Uiso 1 1 calc R . .
H20B H 0.3589 -0.1448 0.3711 0.159 Uiso 1 1 calc R . .
H20C H 0.4185 -0.1604 0.3703 0.159 Uiso 1 1 calc R . .
O2 O 0.1029(3) 0.3512(5) 0.4530(4) 0.175(3) Uani 1 1 d . . .
O3 O 0.1499(4) -0.4699(4) 0.1968(5) 0.208(4) Uani 1 1 d . . .
N5 N 0.25194(15) 0.1795(2) 0.32318(19) 0.0550(9) Uani 1 1 d . . .
O4 O 0.4179(9) -0.2384(11) 0.5601(7) 0.215(8) Uani 0.50 1 d P . .

loop_
_atom_site_aniso_label
_atom_site_aniso_U_11
_atom_site_aniso_U_22
_atom_site_aniso_U_33
_atom_site_aniso_U_23
_atom_site_aniso_U_13
_atom_site_aniso_U_12
Ni1 0.0340(4) 0.0579(4) 0.0372(4) 0.000 0.0088(3) 0.000
Ni2 0.0559(3) 0.0447(3) 0.0468(3) -0.0012(2) 0.0196(2) 0.0152(2)
Cr 0.0364(3) 0.0383(3) 0.0315(3) 0.0000(2) 0.0117(2) 0.0013(2)
C1 0.051(2) 0.046(2) 0.043(2) 0.0023(17) 0.0119(17) 0.0051(18)
N1 0.076(3) 0.053(2) 0.055(2) -0.0057(17) 0.0207(19) 0.0170(19)
N7 0.0409(17) 0.064(2) 0.0416(18) 0.0023(15) 0.0115(14) 0.0002(15)
N8 0.0368(17) 0.066(2) 0.0476(19) -0.0057(15) 0.0139(14) -0.0042(15)
N13 0.048(2) 0.074(2) 0.0427(18) -0.0017(16) 0.0152(15) -0.0034(17)
C5 0.047(2) 0.044(2) 0.047(2) 0.0006(17) 0.0130(17) -0.0033(17)
C2 0.065(3) 0.064(3) 0.043(2) -0.0091(19) 0.012(2) 0.009(2)
C4 0.045(2) 0.044(2) 0.0385(19) 0.0004(15) 0.0177(17) -0.0030(16)
N4 0.0392(18) 0.064(2) 0.0425(18) 0.0019(15) 0.0084(15) -0.0009(16)
N10 0.062(2) 0.052(2) 0.0487(19) -0.0001(15) 0.0135(16) 0.0141(17)
N12 0.059(2) 0.057(2) 0.055(2) -0.0040(16) 0.0174(17) 0.0045(17)
N11 0.076(3) 0.060(2) 0.054(2) 0.0028(17) 0.0228(19) 0.026(2)
N9 0.066(2) 0.062(2) 0.069(2) -0.0067(19) 0.030(2) 0.0046(19)
C6 0.048(2) 0.078(3) 0.058(3) 0.024(2) 0.018(2) 0.001(2)
C7 0.052(2) 0.057(2) 0.060(3) -0.006(2) 0.020(2) -0.006(2)
C12 0.080(3) 0.064(3) 0.063(3) 0.001(2) 0.029(3) -0.011(3)
N15 0.062(3) 0.086(3) 0.065(3) -0.006(2) 0.007(2) 0.020(2)
N14 0.060(3) 0.103(3) 0.074(3) -0.007(3) 0.020(2) 0.015(2)
C10 0.042(2) 0.075(3) 0.044(2) -0.0133(19) 0.0106(17) -0.010(2)
C3 0.054(3) 0.072(3) 0.048(2) -0.004(2) 0.009(2) 0.002(2)
N2 0.102(4) 0.086(3) 0.075(3) -0.027(3) 0.026(3) 0.021(3)
C16 0.073(3) 0.074(3) 0.063(3) 0.006(2) 0.015(2) 0.030(3)
C19 0.054(3) 0.074(3) 0.074(3) -0.009(2) 0.019(2) 0.001(2)
C13 0.091(4) 0.050(3) 0.057(3) 0.004(2) 0.022(3) -0.001(2)
C15 0.104(4) 0.064(3) 0.068(3) 0.015(2) 0.035(3) 0.013(3)
C17 0.059(3) 0.090(4) 0.091(4) -0.015(3) 0.035(3) 0.007(3)
C18 0.072(3) 0.076(3) 0.065(3) 0.000(2) 0.009(2) 0.031(3)
N3 0.066(3) 0.140(5) 0.083(3) 0.000(3) -0.012(3) 0.021(3)
N6 0.085(4) 0.144(5) 0.131(5) 0.082(4) 0.041(3) -0.001(3)
C8 0.060(3) 0.058(3) 0.063(3) 0.005(2) 0.023(2) -0.001(2)
C11 0.049(2) 0.083(3) 0.055(3) -0.004(2) 0.018(2) -0.005(2)
C9 0.047(2) 0.075(3) 0.048(2) 0.007(2) 0.0116(19) 0.003(2)
C14 0.096(4) 0.072(3) 0.079(4) 0.007(3) 0.047(3) 0.006(3)
C21 0.082(4) 0.148(6) 0.098(5) -0.023(4) 0.030(4) -0.025(4)
O1 0.239(8) 0.149(5) 0.087(4) 0.008(3) 0.047(4) 0.055(5)
C20 0.104(5) 0.125(5) 0.072(4) -0.020(4) -0.003(3) 0.010(4)
O2 0.143(6) 0.146(5) 0.224(8) 0.005(5) 0.031(5) 0.012(4)
O3 0.203(8) 0.127(5) 0.248(9) -0.034(5) -0.013(7) -0.018(5)
N5 0.057(2) 0.052(2) 0.058(2) 0.0056(17) 0.0207(17) -0.0118(17)
O4 0.34(3) 0.172(13) 0.121(11) 0.031(9) 0.052(13) -0.034(15)

loop_
_atom_type_symbol
_atom_type_description
_atom_type_scat_dispersion_real
_atom_type_scat_dispersion_imag
_atom_type_scat_source
C C 0.0033 0.0016 'International Tables Vol C Tables 4.2.6.8 and 6.1.1.4'
H H 0.0000 0.0000 'International Tables Vol C Tables 4.2.6.8 and 6.1.1.4'
N N 0.0061 0.0033 'International Tables Vol C Tables 4.2.6.8 and 6.1.1.4'
O O 0.0106 0.0060 'International Tables Vol C Tables 4.2.6.8 and 6.1.1.4'
Cr Cr 0.3209 0.6236 'International Tables Vol C Tables 4.2.6.8 and 6.1.1.4'
Ni Ni 0.3393 1.1124 'International Tables Vol C Tables 4.2.6.8 and 6.1.1.4'

loop_
_geom_angle_atom_site_label_1
_geom_angle_atom_site_label_2
_geom_angle_atom_site_label_3
_geom_angle
_geom_angle_site_symmetry_1
_geom_angle_site_symmetry_3
_geom_angle_publ_flag
N8 Ni1 N8 85.36(19) . 2 ?
N8 Ni1 N7 179.78(15) . 2 ?
N8 Ni1 N7 94.42(13) 2 2 ?
N8 Ni1 N7 94.42(13) . . ?
N8 Ni1 N7 179.78(15) 2 . ?
N7 Ni1 N7 85.80(19) 2 . ?
N8 Ni1 N4 87.82(13) . . ?
N8 Ni1 N4 90.79(13) 2 . ?
N7 Ni1 N4 92.21(13) 2 . ?
N7 Ni1 N4 89.17(13) . . ?
N8 Ni1 N4 90.79(13) . 2 ?
N8 Ni1 N4 87.82(13) 2 2 ?
N7 Ni1 N4 89.17(13) 2 2 ?
N7 Ni1 N4 92.21(13) . 2 ?
N4 Ni1 N4 178.11(19) . 2 ?
N11 Ni2 N10 179.11(14) . . ?
N11 Ni2 N9 86.13(17) . . ?
N10 Ni2 N9 94.11(16) . . ?
N11 Ni2 N12 93.76(16) . . ?
N10 Ni2 N12 85.99(15) . . ?
N9 Ni2 N12 179.11(15) . . ?
N11 Ni2 N1 88.08(14) . . ?
N10 Ni2 N1 91.06(14) . . ?
N9 Ni2 N1 90.85(16) . . ?
N12 Ni2 N1 88.27(15) . . ?
N11 Ni2 N5 92.01(15) . 4_545 ?
N10 Ni2 N5 88.85(14) . 4_545 ?
N9 Ni2 N5 89.83(15) . 4_545 ?
N12 Ni2 N5 91.06(15) . 4_545 ?
N1 Ni2 N5 179.33(16) . 4_545 ?
C1 Cr C6 89.27(19) . . ?
C1 Cr C3 88.42(17) . . ?
C6 Cr C3 89.11(19) . . ?
C1 Cr C5 89.18(17) . . ?
C6 Cr C5 178.35(18) . . ?
C3 Cr C5 91.43(18) . . ?
C1 Cr C2 175.64(16) . . ?
C6 Cr C2 93.3(2) . . ?
C3 Cr C2 95.11(18) . . ?
C5 Cr C2 88.18(18) . . ?
C1 Cr C4 89.35(15) . . ?
C6 Cr C4 89.14(16) . . ?
C3 Cr C4 177.18(17) . . ?
C5 Cr C4 90.26(15) . . ?
C2 Cr C4 87.20(16) . . ?
N1 C1 Cr 176.5(4) . . ?
C1 N1 Ni2 174.2(4) . . ?
C8 N7 C9 115.6(3) . . ?
C8 N7 Ni1 104.8(2) . . ?
C9 N7 Ni1 112.9(3) . . ?
C7 N8 C10 114.4(3) . . ?
C7 N8 Ni1 105.7(2) . . ?
C10 N8 Ni1 114.0(3) . . ?
C9 N13 C11 114.7(4) . . ?
C9 N13 C10 117.4(3) . . ?
C11 N13 C10 114.1(4) . . ?
N5 C5 Cr 175.3(4) . . ?
N2 C2 Cr 174.3(4) . . ?
N4 C4 Cr 172.1(3) . . ?
C4 N4 Ni1 166.3(3) . . ?
C13 N10 C18 113.4(4) . . ?
C13 N10 Ni2 104.8(3) . . ?
C18 N10 Ni2 113.4(3) . . ?
C12 N12 C19 115.0(4) . . ?
C12 N12 Ni2 105.3(3) . . ?
C19 N12 Ni2 114.3(3) . . ?
C16 N11 C15 113.8(4) . . ?
C16 N11 Ni2 114.2(3) . . ?
C15 N11 Ni2 104.9(3) . . ?
C14 N9 C17 113.7(4) . . ?
C14 N9 Ni2 105.3(3) . . ?
C17 N9 Ni2 113.8(3) . . ?
N6 C6 Cr 176.9(6) . . ?
N8 C7 C7 108.4(3) . 2 ?
N12 C12 C13 107.9(4) . . ?
C16 N15 C19 118.0(4) . . ?
C16 N15 C20 115.3(5) . . ?
C19 N15 C20 111.4(5) . . ?
C17 N14 C21 115.4(6) . . ?
C17 N14 C18 116.8(4) . . ?
C21 N14 C18 114.0(5) . . ?
N13 C10 N8 113.8(3) . . ?
N3 C3 Cr 176.5(5) . . ?
N15 C16 N11 114.0(4) . . ?
N15 C19 N12 114.4(4) . . ?
N10 C13 C12 109.2(4) . . ?
C14 C15 N11 108.6(4) . . ?
N14 C17 N9 113.8(4) . . ?
N14 C18 N10 114.7(4) . . ?
N7 C8 C8 109.6(3) . 2 ?
N13 C9 N7 114.7(3) . . ?
N9 C14 C15 108.4(4) . . ?
C5 N5 Ni2 166.7(4) . 4 ?

loop_
_geom_bond_atom_site_label_1
_geom_bond_atom_site_label_2
_geom_bond_distance
_geom_bond_site_symmetry_2
_geom_bond_publ_flag
Ni1 N8 2.068(3) . ?
Ni1 N8 2.068(3) 2 ?
Ni1 N7 2.074(3) 2 ?
Ni1 N7 2.074(3) . ?
Ni1 N4 2.143(3) . ?
Ni1 N4 2.143(3) 2 ?
Ni2 N11 2.048(4) . ?
Ni2 N10 2.056(3) . ?
Ni2 N9 2.061(4) . ?
Ni2 N12 2.070(4) . ?
Ni2 N1 2.100(4) . ?
Ni2 N5 2.103(4) 4_545 ?
Cr C1 2.059(4) . ?
Cr C6 2.059(5) . ?
Cr C3 2.063(5) . ?
Cr C5 2.071(4) . ?
Cr C2 2.071(4) . ?
Cr C4 2.089(4) . ?
C1 N1 1.148(5) . ?
N7 C8 1.462(6) . ?
N7 C9 1.483(5) . ?
N8 C7 1.476(5) . ?
N8 C10 1.488(5) . ?
N13 C9 1.428(6) . ?
N13 C11 1.443(6) . ?
N13 C10 1.452(6) . ?
C5 N5 1.139(5) . ?
C2 N2 1.145(6) . ?
C4 N4 1.143(5) . ?
N10 C13 1.477(6) . ?
N10 C18 1.484(6) . ?
N12 C12 1.483(6) . ?
N12 C19 1.484(6) . ?
N11 C16 1.490(6) . ?
N11 C15 1.496(7) . ?
N9 C14 1.485(7) . ?
N9 C17 1.488(6) . ?
C6 N6 1.139(6) . ?
C7 C7 1.519(8) 2 ?
C12 C13 1.512(7) . ?
N15 C16 1.432(7) . ?
N15 C19 1.453(7) . ?
N15 C20 1.487(7) . ?
N14 C17 1.436(7) . ?
N14 C21 1.441(8) . ?
N14 C18 1.444(7) . ?
C3 N3 1.145(6) . ?
C15 C14 1.495(8) . ?
C8 C8 1.509(9) 2 ?
N5 Ni2 2.103(4) 4 ?
